data_4085436
loop_
_publ_author_name
'Clegg, William'
'Crosbie, Elaine'
'Dale-Black, Sophie H.'
'Hevia, Eva'
'Honeyman, Gordon W.'
'Kennedy, Alan R.'
'Mulvey, Robert E.'
'Ramsay, Donna L.'
'Robertson, Stuart D.'

_publ_section_title
;
 Structurally Defined Zincated and Aluminated Complexes of Ferrocene Made
 by Alkali-Metal Synergistic Syntheses
;
_journal_issue 11
_journal_name_full Organometallics
_journal_page_first 2580
_journal_paper_doi 10.1021/om5012352
_journal_volume 34
_journal_year 2015
_chemical_formula_moiety 'C31 H53 Al Fe Li N O'
_chemical_formula_sum 'C31 H53 Al Fe Li N O'
_chemical_formula_weight 545.51
_chemical_name_systematic
; 
 ? 
;
_space_group_IT_number 2
_symmetry_cell_setting triclinic
_symmetry_space_group_name_Hall '-P 1'
_symmetry_space_group_name_H-M 'P -1'
_atom_sites_solution_hydrogens geom
_atom_sites_solution_primary direct
_atom_sites_solution_secondary difmap
_audit_creation_method SHELXL-97
_cell_angle_alpha 94.846(4)
_cell_angle_beta 95.578(5)
_cell_angle_gamma 108.439(5)
_cell_formula_units_Z 2
_cell_length_a 10.6687(7)
_cell_length_b 11.1600(6)
_cell_length_c 13.8524(7)
_cell_measurement_reflns_used 3485
_cell_measurement_temperature 123(2)
_cell_measurement_theta_max 31.0246
_cell_measurement_theta_min 2.6663
_cell_volume 1545.58(16)
_computing_cell_refinement
;
CrysAlisPro, Oxford Diffraction Ltd.,
Version 1.171.33.52 (release 06-11-2009 CrysAlis171 .NET)
(compiled Nov  6 2009,16:24:50)
;
_computing_data_collection
;
CrysAlisPro, Oxford Diffraction Ltd.,
Version 1.171.33.52 (release 06-11-2009 CrysAlis171 .NET)
(compiled Nov  6 2009,16:24:50)
;
_computing_data_reduction
;
CrysAlisPro, Oxford Diffraction Ltd.,
Version 1.171.33.52 (release 06-11-2009 CrysAlis171 .NET)
(compiled Nov  6 2009,16:24:50)
;
_computing_structure_refinement 'SHELXL-97 (Sheldrick, 1997)'
_computing_structure_solution 'SHELXS-97 (Sheldrick, 1990)'
_diffrn_ambient_temperature 123(2)
_diffrn_measured_fraction_theta_full 0.999
_diffrn_measured_fraction_theta_max 0.999
_diffrn_measurement_device_type 'Oxford Diffraction S Gemini'
_diffrn_radiation_monochromator graphite
_diffrn_radiation_source 'fine-focus sealed tube'
_diffrn_radiation_type MoK\a
_diffrn_radiation_wavelength 0.71069
_diffrn_reflns_av_R_equivalents 0.0852
_diffrn_reflns_av_sigmaI/netI 0.1635
_diffrn_reflns_limit_h_max 13
_diffrn_reflns_limit_h_min -13
_diffrn_reflns_limit_k_max 13
_diffrn_reflns_limit_k_min -13
_diffrn_reflns_limit_l_max 17
_diffrn_reflns_limit_l_min -17
_diffrn_reflns_number 19710
_diffrn_reflns_theta_full 26.00
_diffrn_reflns_theta_max 26.00
_diffrn_reflns_theta_min 2.67
_exptl_absorpt_coefficient_mu 0.539
_exptl_absorpt_correction_T_max 1.00000
_exptl_absorpt_correction_T_min 0.84344
_exptl_absorpt_correction_type multi-scan
_exptl_absorpt_process_details
;
CrysAlisPro, Oxford Diffraction Ltd.,
Version 1.171.33.52 (release 06-11-2009 CrysAlis171 .NET)
(compiled Nov  6 2009,16:24:50)
Empirical absorption correction using spherical harmonics,
 implemented in SCALE3 ABSPACK scaling algorithm.
;
_exptl_crystal_colour orange
_exptl_crystal_density_diffrn 1.172
_exptl_crystal_density_method 'not measured'
_exptl_crystal_description plate
_exptl_crystal_F_000 592
_exptl_crystal_size_max 0.08
_exptl_crystal_size_mid 0.06
_exptl_crystal_size_min 0.02
_refine_diff_density_max 0.691
_refine_diff_density_min -0.360
_refine_diff_density_rms 0.054
_refine_ls_extinction_method none
_refine_ls_goodness_of_fit_ref 0.797
_refine_ls_hydrogen_treatment mixed
_refine_ls_matrix_type full
_refine_ls_number_parameters 345
_refine_ls_number_reflns 6073
_refine_ls_number_restraints 0
_refine_ls_restrained_S_all 0.797
_refine_ls_R_factor_all 0.1149
_refine_ls_R_factor_gt 0.0482
_refine_ls_shift/su_max 0.000
_refine_ls_shift/su_mean 0.000
_refine_ls_structure_factor_coef Fsqd
_refine_ls_weighting_details 'calc w=1/[\s^2^(Fo^2^)+(0.0213P)^2^+0.0000P] where P=(Fo^2^+2Fc^2^)/3'
_refine_ls_weighting_scheme calc
_refine_ls_wR_factor_gt 0.0645
_refine_ls_wR_factor_ref 0.0731
_reflns_number_gt 3304
_reflns_number_total 6073
_reflns_threshold_expression >2sigma(I)
_cod_data_source_file om5012352_si_002.cif
_cod_data_source_block srec1002
_cod_depositor_comments 'Adding full bibliography for 4085434--4085438.cif.'
_cod_original_cell_volume 1545.58(15)
_cod_database_code 4085436

loop_
_symmetry_equiv_pos_as_xyz
'x, y, z'
'-x, -y, -z'

loop_
_atom_site_label
_atom_site_type_symbol
_atom_site_fract_x
_atom_site_fract_y
_atom_site_fract_z
_atom_site_U_iso_or_equiv
_atom_site_adp_type
_atom_site_occupancy
_atom_site_symmetry_multiplicity
_atom_site_calc_flag
_atom_site_refinement_flags
Li1 Li 0.0719(5) 0.4003(4) 0.2331(4) 0.0274(12) Uani 1 1 d .
O1 O -0.00898(18) 0.52426(17) 0.21653(14) 0.0268(5) Uani 1 1 d .
C1 C -0.0341(3) 0.5755(3) 0.1280(2) 0.0344(9) Uani 1 1 d .
H1A H -0.1274 0.5328 0.0975 0.041 Uiso 1 1 calc R
H1B H 0.0260 0.5626 0.0809 0.041 Uiso 1 1 calc R
C2 C -0.0091(3) 0.7150(3) 0.1549(2) 0.0428(9) Uani 1 1 d .
H2A H 0.0684 0.7662 0.1257 0.051 Uiso 1 1 calc R
H2B H -0.0880 0.7380 0.1311 0.051 Uiso 1 1 calc R
C3 C 0.0177(4) 0.7383(3) 0.2633(2) 0.0502(10) Uani 1 1 d .
H3A H 0.1123 0.7889 0.2849 0.060 Uiso 1 1 calc R
H3B H -0.0391 0.7848 0.2897 0.060 Uiso 1 1 calc R
C4 C -0.0143(3) 0.6111(3) 0.2969(2) 0.0395(9) Uani 1 1 d .
H4A H 0.0511 0.6124 0.3531 0.047 Uiso 1 1 calc R
H4B H -0.1043 0.5852 0.3175 0.047 Uiso 1 1 calc R
N1 N 0.0277(2) 0.2243(2) 0.27235(16) 0.0190(6) Uani 1 1 d .
C10 C -0.0165(3) 0.2223(3) 0.3719(2) 0.0296(8) Uani 1 1 d .
C11 C -0.1521(3) 0.2434(3) 0.3727(2) 0.0384(9) Uani 1 1 d .
H11A H -0.1810 0.2310 0.4380 0.046 Uiso 1 1 calc R
H11B H -0.1413 0.3325 0.3620 0.046 Uiso 1 1 calc R
C12 C -0.2598(3) 0.1553(3) 0.2962(2) 0.0416(10) Uani 1 1 d .
H12A H -0.3436 0.1755 0.2979 0.050 Uiso 1 1 calc R
H12B H -0.2772 0.0657 0.3086 0.050 Uiso 1 1 calc R
C13 C -0.2112(3) 0.1742(3) 0.1976(2) 0.0333(8) Uani 1 1 d .
H13A H -0.2002 0.2627 0.1848 0.040 Uiso 1 1 calc R
H13B H -0.2800 0.1165 0.1463 0.040 Uiso 1 1 calc R
C14 C -0.0781(3) 0.1491(3) 0.1900(2) 0.0268(8) Uani 1 1 d .
C15 C -0.0218(3) 0.0994(3) 0.4168(2) 0.0430(10) Uani 1 1 d .
H15A H 0.0610 0.0809 0.4103 0.065 Uiso 1 1 calc R
H15B H -0.0975 0.0285 0.3825 0.065 Uiso 1 1 calc R
H15C H -0.0324 0.1105 0.4861 0.065 Uiso 1 1 calc R
C16 C 0.0845(3) 0.3336(3) 0.4397(2) 0.0359(9) Uani 1 1 d .
H16A H 0.0921 0.4133 0.4122 0.054 Uiso 1 1 calc R
H16B H 0.1715 0.3209 0.4462 0.054 Uiso 1 1 calc R
H16C H 0.0544 0.3379 0.5042 0.054 Uiso 1 1 calc R
C17 C -0.1058(3) 0.0040(3) 0.1816(2) 0.0364(9) Uani 1 1 d .
H17A H -0.0212 -0.0135 0.1846 0.055 Uiso 1 1 calc R
H17B H -0.1608 -0.0363 0.1193 0.055 Uiso 1 1 calc R
H17C H -0.1530 -0.0304 0.2357 0.055 Uiso 1 1 calc R
C18 C -0.0340(3) 0.1944(3) 0.0935(2) 0.0302(8) Uani 1 1 d .
H18A H -0.0249 0.2847 0.0943 0.045 Uiso 1 1 calc R
H18B H -0.1009 0.1447 0.0390 0.045 Uiso 1 1 calc R
H18C H 0.0519 0.1828 0.0855 0.045 Uiso 1 1 calc R
Al1 Al 0.21382(8) 0.22939(8) 0.25959(6) 0.0182(2) Uani 1 1 d .
C20 C 0.2295(3) 0.0834(3) 0.1707(2) 0.0232(7) Uani 1 1 d .
H20A H 0.195(2) 0.012(2) 0.2059(18) 0.028 Uiso 1 1 d .
H20B H 0.168(3) 0.061(2) 0.1096(19) 0.028 Uiso 1 1 d .
C21 C 0.3692(3) 0.0894(3) 0.1489(2) 0.0233(7) Uani 1 1 d .
H21A H 0.4332 0.1348 0.2082 0.028 Uiso 1 1 calc R
C22 C 0.4089(3) 0.1662(3) 0.0643(2) 0.0343(8) Uani 1 1 d .
H22A H 0.3981 0.2498 0.0777 0.051 Uiso 1 1 calc R
H22B H 0.3519 0.1209 0.0039 0.051 Uiso 1 1 calc R
H22C H 0.5022 0.1773 0.0569 0.051 Uiso 1 1 calc R
C23 C 0.3836(3) -0.0420(3) 0.1284(2) 0.0362(9) Uani 1 1 d .
H23A H 0.3656 -0.0878 0.1855 0.054 Uiso 1 1 calc R
H23B H 0.4745 -0.0324 0.1148 0.054 Uiso 1 1 calc R
H23C H 0.3200 -0.0900 0.0717 0.054 Uiso 1 1 calc R
C30 C 0.3477(3) 0.2533(3) 0.3795(2) 0.0237(8) Uani 1 1 d .
H30A H 0.376(2) 0.342(2) 0.4077(18) 0.028 Uiso 1 1 d .
H30B H 0.427(2) 0.256(2) 0.3472(18) 0.028 Uiso 1 1 d .
C31 C 0.3469(3) 0.1657(3) 0.4589(2) 0.0275(8) Uani 1 1 d .
H31A H 0.2733 0.1674 0.4979 0.033 Uiso 1 1 calc R
C32 C 0.3207(3) 0.0283(3) 0.4167(2) 0.0384(9) Uani 1 1 d .
H32A H 0.3217 -0.0238 0.4700 0.058 Uiso 1 1 calc R
H32B H 0.3901 0.0242 0.3763 0.058 Uiso 1 1 calc R
H32C H 0.2335 -0.0040 0.3764 0.058 Uiso 1 1 calc R
C33 C 0.4770(3) 0.2120(3) 0.5285(2) 0.0427(9) Uani 1 1 d .
H33A H 0.4736 0.1535 0.5779 0.064 Uiso 1 1 calc R
H33B H 0.4896 0.2973 0.5607 0.064 Uiso 1 1 calc R
H33C H 0.5516 0.2148 0.4916 0.064 Uiso 1 1 calc R
C40 C 0.2748(3) 0.4055(3) 0.2144(2) 0.0184(7) Uani 1 1 d .
C41 C 0.3066(3) 0.5210(2) 0.2815(2) 0.0205(7) Uani 1 1 d .
H41A H 0.3167 0.5244 0.3543 0.025 Uiso 1 1 calc R
C42 C 0.3270(3) 0.6291(3) 0.2307(2) 0.0263(8) Uani 1 1 d .
H42A H 0.3503 0.7193 0.2607 0.032 Uiso 1 1 calc R
C43 C 0.3067(3) 0.5858(3) 0.1298(2) 0.0263(8) Uani 1 1 d .
H43A H 0.3141 0.6400 0.0753 0.032 Uiso 1 1 calc R
C44 C 0.2743(3) 0.4508(3) 0.1197(2) 0.0239(7) Uani 1 1 d .
H44A H 0.2586 0.3956 0.0560 0.029 Uiso 1 1 calc R
Fe1 Fe 0.45690(4) 0.53753(4) 0.20017(3) 0.02351(13) Uani 1 1 d .
C45 C 0.5988(3) 0.4512(3) 0.2162(2) 0.0313(8) Uani 1 1 d .
H45A H 0.5819 0.3594 0.2239 0.038 Uiso 1 1 calc R
C46 C 0.6012(3) 0.5029(3) 0.1265(2) 0.0318(8) Uani 1 1 d .
H46A H 0.5874 0.4549 0.0599 0.038 Uiso 1 1 calc R
C47 C 0.6275(3) 0.6354(3) 0.1484(2) 0.0351(9) Uani 1 1 d .
H47A H 0.6351 0.6977 0.0997 0.042 Uiso 1 1 calc R
C48 C 0.6403(3) 0.6646(3) 0.2510(2) 0.0352(9) Uani 1 1 d .
H48A H 0.6590 0.7509 0.2875 0.042 Uiso 1 1 calc R
C49 C 0.6220(3) 0.5502(3) 0.2928(2) 0.0347(9) Uani 1 1 d .
H49A H 0.6255 0.5411 0.3642 0.042 Uiso 1 1 calc R

loop_
_atom_site_aniso_label
_atom_site_aniso_U_11
_atom_site_aniso_U_22
_atom_site_aniso_U_33
_atom_site_aniso_U_23
_atom_site_aniso_U_13
_atom_site_aniso_U_12
Li1 0.024(3) 0.026(3) 0.032(3) 0.004(2) 0.006(3) 0.006(2)
O1 0.0362(14) 0.0231(12) 0.0277(13) 0.0044(10) 0.0065(11) 0.0179(10)
C1 0.040(2) 0.044(2) 0.027(2) 0.0020(17) -0.0010(16) 0.0264(18)
C2 0.057(3) 0.028(2) 0.043(2) 0.0076(17) 0.0092(19) 0.0112(18)
C3 0.072(3) 0.029(2) 0.045(3) -0.0003(18) 0.003(2) 0.013(2)
C4 0.053(3) 0.048(2) 0.030(2) 0.0025(18) 0.0108(18) 0.033(2)
N1 0.0172(14) 0.0206(14) 0.0206(15) 0.0082(11) 0.0031(12) 0.0067(11)
C10 0.027(2) 0.041(2) 0.028(2) 0.0173(17) 0.0106(17) 0.0166(17)
C11 0.031(2) 0.054(2) 0.044(2) 0.0262(19) 0.0208(19) 0.0226(19)
C12 0.0151(19) 0.049(2) 0.071(3) 0.030(2) 0.0160(19) 0.0155(17)
C13 0.0182(18) 0.033(2) 0.047(2) 0.0136(17) -0.0033(16) 0.0055(15)
C14 0.0181(19) 0.0259(19) 0.035(2) 0.0085(16) -0.0013(16) 0.0061(15)
C15 0.035(2) 0.059(2) 0.048(2) 0.037(2) 0.0177(18) 0.0218(19)
C16 0.038(2) 0.058(2) 0.0191(19) 0.0068(17) 0.0124(17) 0.0232(19)
C17 0.023(2) 0.025(2) 0.057(2) 0.0070(17) -0.0066(17) 0.0041(16)
C18 0.028(2) 0.0252(19) 0.032(2) -0.0029(15) -0.0108(16) 0.0082(16)
Al1 0.0165(5) 0.0174(5) 0.0207(5) 0.0046(4) 0.0022(4) 0.0053(4)
C20 0.023(2) 0.0209(19) 0.0235(19) 0.0013(15) -0.0018(15) 0.0058(15)
C21 0.0222(19) 0.0198(18) 0.0246(19) -0.0033(14) -0.0012(15) 0.0050(14)
C22 0.039(2) 0.0294(19) 0.036(2) 0.0028(16) 0.0106(17) 0.0108(17)
C23 0.034(2) 0.030(2) 0.048(2) 0.0010(17) 0.0087(18) 0.0142(17)
C30 0.024(2) 0.0199(18) 0.026(2) 0.0006(15) 0.0034(15) 0.0060(16)
C31 0.029(2) 0.036(2) 0.0227(19) 0.0053(16) 0.0027(15) 0.0173(16)
C32 0.046(2) 0.037(2) 0.039(2) 0.0151(17) 0.0009(18) 0.0219(18)
C33 0.047(2) 0.051(2) 0.034(2) 0.0062(18) -0.0088(18) 0.025(2)
C40 0.0110(16) 0.0202(17) 0.0247(19) 0.0000(14) 0.0031(14) 0.0064(13)
C41 0.0178(18) 0.0180(18) 0.0234(18) 0.0010(15) 0.0026(14) 0.0029(14)
C42 0.0224(19) 0.0131(17) 0.042(2) 0.0015(16) 0.0025(16) 0.0051(14)
C43 0.0220(19) 0.0234(19) 0.035(2) 0.0119(16) 0.0034(16) 0.0071(15)
C44 0.0225(19) 0.0267(19) 0.0240(19) 0.0044(15) 0.0052(15) 0.0090(15)
Fe1 0.0188(3) 0.0225(3) 0.0287(3) 0.0069(2) 0.0057(2) 0.0042(2)
C45 0.0193(19) 0.034(2) 0.043(2) 0.0131(18) 0.0076(17) 0.0087(16)
C46 0.0194(19) 0.036(2) 0.038(2) 0.0055(17) 0.0109(16) 0.0041(16)
C47 0.024(2) 0.033(2) 0.048(3) 0.0142(18) 0.0144(17) 0.0038(16)
C48 0.021(2) 0.030(2) 0.046(2) 0.0014(18) 0.0071(17) -0.0031(16)
C49 0.0199(19) 0.042(2) 0.038(2) 0.0093(19) 0.0024(16) 0.0042(17)

loop_
_atom_type_symbol
_atom_type_description
_atom_type_scat_dispersion_real
_atom_type_scat_dispersion_imag
_atom_type_scat_source
C C 0.0033 0.0016 'International Tables Vol C Tables 4.2.6.8 and 6.1.1.4'
H H 0.0000 0.0000 'International Tables Vol C Tables 4.2.6.8 and 6.1.1.4'
N N 0.0061 0.0033 'International Tables Vol C Tables 4.2.6.8 and 6.1.1.4'
O O 0.0106 0.0060 'International Tables Vol C Tables 4.2.6.8 and 6.1.1.4'
Al Al 0.0645 0.0514 'International Tables Vol C Tables 4.2.6.8 and 6.1.1.4'
Fe Fe 0.3463 0.8444 'International Tables Vol C Tables 4.2.6.8 and 6.1.1.4'
Li Li -0.0003 0.0001 'International Tables Vol C Tables 4.2.6.8 and 6.1.1.4'

loop_
_geom_angle_atom_site_label_1
_geom_angle_atom_site_label_2
_geom_angle_atom_site_label_3
_geom_angle
O1 Li1 N1 139.2(3)
O1 Li1 C40 129.6(3)
N1 Li1 C40 91.24(19)
O1 Li1 C41 104.3(2)
N1 Li1 C41 111.1(2)
C40 Li1 C41 36.04(12)
O1 Li1 C14 119.3(2)
N1 Li1 C14 32.72(11)
C40 Li1 C14 104.5(2)
C41 Li1 C14 136.3(2)
O1 Li1 C44 106.0(2)
N1 Li1 C44 111.7(2)
C40 Li1 C44 31.71(10)
C41 Li1 C44 51.59(13)
C14 Li1 C44 108.39(18)
O1 Li1 Al1 175.3(3)
N1 Li1 Al1 45.18(11)
C40 Li1 Al1 46.08(11)
C41 Li1 Al1 71.14(13)
C14 Li1 Al1 65.24(12)
C44 Li1 Al1 70.76(12)
C4 O1 C1 108.03(19)
C4 O1 Li1 121.8(2)
C1 O1 Li1 127.3(2)
O1 C1 C2 107.0(2)
O1 C1 H1A 110.3
C2 C1 H1A 110.3
O1 C1 H1B 110.3
C2 C1 H1B 110.3
H1A C1 H1B 108.6
C3 C2 C1 106.2(2)
C3 C2 H2A 110.5
C1 C2 H2A 110.5
C3 C2 H2B 110.5
C1 C2 H2B 110.5
H2A C2 H2B 108.7
C4 C3 C2 105.7(3)
C4 C3 H3A 110.6
C2 C3 H3A 110.6
C4 C3 H3B 110.6
C2 C3 H3B 110.6
H3A C3 H3B 108.7
O1 C4 C3 107.2(2)
O1 C4 H4A 110.3
C3 C4 H4A 110.3
O1 C4 H4B 110.3
C3 C4 H4B 110.3
H4A C4 H4B 108.5
C10 N1 C14 115.2(2)
C10 N1 Al1 118.79(17)
C14 N1 Al1 116.60(17)
C10 N1 Li1 110.2(2)
C14 N1 Li1 101.3(2)
Al1 N1 Li1 89.34(16)
N1 C10 C16 107.9(2)
N1 C10 C11 112.5(2)
C16 C10 C11 106.2(3)
N1 C10 C15 113.1(2)
C16 C10 C15 107.4(2)
C11 C10 C15 109.2(2)
C12 C11 C10 113.6(3)
C12 C11 H11A 108.9
C10 C11 H11A 108.9
C12 C11 H11B 108.9
C10 C11 H11B 108.9
H11A C11 H11B 107.7
C11 C12 C13 107.5(2)
C11 C12 H12A 110.2
C13 C12 H12A 110.2
C11 C12 H12B 110.2
C13 C12 H12B 110.2
H12A C12 H12B 108.5
C12 C13 C14 113.6(2)
C12 C13 H13A 108.8
C14 C13 H13A 108.8
C12 C13 H13B 108.8
C14 C13 H13B 108.8
H13A C13 H13B 107.7
N1 C14 C18 108.5(2)
N1 C14 C17 114.4(2)
C18 C14 C17 107.9(2)
N1 C14 C13 111.6(2)
C18 C14 C13 105.8(2)
C17 C14 C13 108.2(2)
N1 C14 Li1 45.98(15)
C18 C14 Li1 73.77(18)
C17 C14 Li1 156.1(2)
C13 C14 Li1 93.78(19)
C10 C15 H15A 109.5
C10 C15 H15B 109.5
H15A C15 H15B 109.5
C10 C15 H15C 109.5
H15A C15 H15C 109.5
H15B C15 H15C 109.5
C10 C16 H16A 109.5
C10 C16 H16B 109.5
H16A C16 H16B 109.5
C10 C16 H16C 109.5
H16A C16 H16C 109.5
H16B C16 H16C 109.5
C14 C17 H17A 109.5
C14 C17 H17B 109.5
H17A C17 H17B 109.5
C14 C17 H17C 109.5
H17A C17 H17C 109.5
H17B C17 H17C 109.5
C14 C18 H18A 109.5
C14 C18 H18B 109.5
H18A C18 H18B 109.5
C14 C18 H18C 109.5
H18A C18 H18C 109.5
H18B C18 H18C 109.5
N1 Al1 C20 114.99(12)
N1 Al1 C30 120.76(11)
C20 Al1 C30 105.92(13)
N1 Al1 C40 96.08(9)
C20 Al1 C40 117.30(12)
C30 Al1 C40 101.31(12)
N1 Al1 Li1 45.48(11)
C20 Al1 Li1 132.30(14)
C30 Al1 Li1 121.36(14)
C40 Al1 Li1 50.62(12)
C21 C20 Al1 117.5(2)
C21 C20 H20A 108.6(14)
Al1 C20 H20A 102.7(15)
C21 C20 H20B 109.6(15)
Al1 C20 H20B 114.1(14)
H20A C20 H20B 103(2)
C22 C21 C23 110.1(2)
C22 C21 C20 111.1(2)
C23 C21 C20 113.0(2)
C22 C21 H21A 107.5
C23 C21 H21A 107.5
C20 C21 H21A 107.5
C21 C22 H22A 109.5
C21 C22 H22B 109.5
H22A C22 H22B 109.5
C21 C22 H22C 109.5
H22A C22 H22C 109.5
H22B C22 H22C 109.5
C21 C23 H23A 109.5
C21 C23 H23B 109.5
H23A C23 H23B 109.5
C21 C23 H23C 109.5
H23A C23 H23C 109.5
H23B C23 H23C 109.5
C31 C30 Al1 129.2(2)
C31 C30 H30A 111.1(15)
Al1 C30 H30A 108.4(14)
C31 C30 H30B 105.2(14)
Al1 C30 H30B 99.2(15)
H30A C30 H30B 98(2)
C32 C31 C33 109.4(2)
C32 C31 C30 112.5(2)
C33 C31 C30 111.6(2)
C32 C31 H31A 107.7
C33 C31 H31A 107.7
C30 C31 H31A 107.7
C31 C32 H32A 109.5
C31 C32 H32B 109.5
H32A C32 H32B 109.5
C31 C32 H32C 109.5
H32A C32 H32C 109.5
H32B C32 H32C 109.5
C31 C33 H33A 109.5
C31 C33 H33B 109.5
H33A C33 H33B 109.5
C31 C33 H33C 109.5
H33A C33 H33C 109.5
H33B C33 H33C 109.5
C44 C40 C41 103.1(2)
C44 C40 Al1 133.7(2)
C41 C40 Al1 122.17(19)
C44 C40 Fe1 68.36(15)
C41 C40 Fe1 67.22(15)
Al1 C40 Fe1 135.47(13)
C44 C40 Li1 95.6(2)
C41 C40 Li1 81.3(2)
Al1 C40 Li1 83.30(15)
Fe1 C40 Li1 138.98(18)
C42 C41 C40 111.2(3)
C42 C41 Fe1 69.57(15)
C40 C41 Fe1 71.32(15)
C42 C41 Li1 103.7(2)
C40 C41 Li1 62.68(18)
Fe1 C41 Li1 127.16(18)
C42 C41 H41A 124.4
C40 C41 H41A 124.4
Fe1 C41 H41A 124.4
Li1 C41 H41A 103.1
C43 C42 C41 107.4(3)
C43 C42 Fe1 70.18(16)
C41 C42 Fe1 69.39(15)
C43 C42 H42A 126.3
C41 C42 H42A 126.3
Fe1 C42 H42A 126.3
C42 C43 C44 107.5(2)
C42 C43 Fe1 69.06(16)
C44 C43 Fe1 69.85(15)
C42 C43 H43A 126.2
C44 C43 H43A 126.2
Fe1 C43 H43A 126.2
C43 C44 C40 110.7(3)
C43 C44 Fe1 69.19(16)
C40 C44 Fe1 70.55(16)
C43 C44 Li1 97.40(19)
C40 C44 Li1 52.72(16)
Fe1 C44 Li1 112.41(16)
C43 C44 H44A 124.6
C40 C44 H44A 124.6
Fe1 C44 H44A 124.6
Li1 C44 H44A 117.1
C41 Fe1 C42 41.05(10)
C41 Fe1 C43 68.46(11)
C42 Fe1 C43 40.76(11)
C41 Fe1 C49 107.22(12)
C42 Fe1 C49 123.63(13)
C43 Fe1 C49 160.59(12)
C41 Fe1 C48 119.14(13)
C42 Fe1 C48 105.15(12)
C43 Fe1 C48 123.63(12)
C49 Fe1 C48 40.55(11)
C41 Fe1 C47 153.95(12)
C42 Fe1 C47 118.57(12)
C43 Fe1 C47 106.85(12)
C49 Fe1 C47 68.24(12)
C48 Fe1 C47 40.65(11)
C41 Fe1 C45 126.29(11)
C42 Fe1 C45 161.92(12)
C43 Fe1 C45 156.91(12)
C49 Fe1 C45 40.49(11)
C48 Fe1 C45 68.00(12)
C47 Fe1 C45 67.90(11)
C41 Fe1 C44 67.84(11)
C42 Fe1 C44 68.60(12)
C43 Fe1 C44 40.96(10)
C49 Fe1 C44 156.71(11)
C48 Fe1 C44 162.17(11)
C47 Fe1 C44 126.37(12)
C45 Fe1 C44 122.82(12)
C41 Fe1 C46 163.78(11)
C42 Fe1 C46 154.48(11)
C43 Fe1 C46 120.91(12)
C49 Fe1 C46 68.42(12)
C48 Fe1 C46 68.43(13)
C47 Fe1 C46 40.59(10)
C45 Fe1 C46 40.47(10)
C44 Fe1 C46 109.59(12)
C41 Fe1 C40 41.45(10)
C42 Fe1 C40 70.53(10)
C43 Fe1 C40 70.22(10)
C49 Fe1 C40 119.92(11)
C48 Fe1 C40 154.50(12)
C47 Fe1 C40 163.38(12)
C45 Fe1 C40 108.03(11)
C44 Fe1 C40 41.10(10)
C46 Fe1 C40 125.95(11)
C49 C45 C46 108.7(3)
C49 C45 Fe1 69.56(17)
C46 C45 Fe1 69.89(16)
C49 C45 H45A 125.7
C46 C45 H45A 125.7
Fe1 C45 H45A 125.7
C45 C46 C47 107.3(3)
C45 C46 Fe1 69.64(16)
C47 C46 Fe1 69.44(16)
C45 C46 H46A 126.4
C47 C46 H46A 126.4
Fe1 C46 H46A 126.4
C48 C47 C46 108.3(3)
C48 C47 Fe1 69.64(17)
C46 C47 Fe1 69.98(16)
C48 C47 H47A 125.8
C46 C47 H47A 125.8
Fe1 C47 H47A 125.8
C49 C48 C47 107.9(3)
C49 C48 Fe1 69.71(18)
C47 C48 Fe1 69.71(18)
C49 C48 H48A 126.0
C47 C48 H48A 126.0
Fe1 C48 H48A 126.0
C45 C49 C48 107.8(3)
C45 C49 Fe1 69.95(18)
C48 C49 Fe1 69.74(17)
C45 C49 H49A 126.1
C48 C49 H49A 126.1
Fe1 C49 H49A 126.1

loop_
_geom_bond_atom_site_label_1
_geom_bond_atom_site_label_2
_geom_bond_distance
Li1 O1 1.866(5)
Li1 N1 2.004(5)
Li1 C40 2.188(5)
Li1 C41 2.434(6)
Li1 C14 2.733(6)
Li1 C44 2.736(5)
Li1 Al1 2.811(5)
O1 C4 1.430(3)
O1 C1 1.434(3)
C1 C2 1.501(4)
C1 H1A 0.9900
C1 H1B 0.9900
C2 C3 1.486(4)
C2 H2A 0.9900
C2 H2B 0.9900
C3 C4 1.477(4)
C3 H3A 0.9900
C3 H3B 0.9900
C4 H4A 0.9900
C4 H4B 0.9900
N1 C10 1.500(3)
N1 C14 1.507(3)
N1 Al1 1.994(2)
C10 C16 1.532(4)
C10 C11 1.538(4)
C10 C15 1.541(3)
C11 C12 1.511(4)
C11 H11A 0.9900
C11 H11B 0.9900
C12 C13 1.515(4)
C12 H12A 0.9900
C12 H12B 0.9900
C13 C14 1.544(3)
C13 H13A 0.9900
C13 H13B 0.9900
C14 C18 1.532(4)
C14 C17 1.543(3)
C15 H15A 0.9800
C15 H15B 0.9800
C15 H15C 0.9800
C16 H16A 0.9800
C16 H16B 0.9800
C16 H16C 0.9800
C17 H17A 0.9800
C17 H17B 0.9800
C17 H17C 0.9800
C18 H18A 0.9800
C18 H18B 0.9800
C18 H18C 0.9800
Al1 C20 2.018(3)
Al1 C30 2.023(3)
Al1 C40 2.039(3)
C20 C21 1.531(4)
C20 H20A 0.96(2)
C20 H20B 0.98(3)
C21 C22 1.525(3)
C21 C23 1.528(3)
C21 H21A 1.0000
C22 H22A 0.9800
C22 H22B 0.9800
C22 H22C 0.9800
C23 H23A 0.9800
C23 H23B 0.9800
C23 H23C 0.9800
C30 C31 1.531(4)
C30 H30A 0.97(2)
C30 H30B 0.99(2)
C31 C32 1.522(4)
C31 C33 1.524(4)
C31 H31A 1.0000
C32 H32A 0.9800
C32 H32B 0.9800
C32 H32C 0.9800
C33 H33A 0.9800
C33 H33B 0.9800
C33 H33C 0.9800
C40 C44 1.445(3)
C40 C41 1.449(4)
C40 Fe1 2.073(3)
C41 C42 1.416(3)
C41 Fe1 2.018(3)
C41 H41A 1.0000
C42 C43 1.412(4)
C42 Fe1 2.020(3)
C42 H42A 1.0000
C43 C44 1.427(3)
C43 Fe1 2.035(3)
C43 H43A 1.0000
C44 Fe1 2.044(3)
C44 H44A 1.0000
Fe1 C49 2.035(3)
Fe1 C48 2.036(3)
Fe1 C47 2.037(3)
Fe1 C45 2.040(3)
Fe1 C46 2.044(3)
C45 C49 1.410(4)
C45 C46 1.413(4)
C45 H45A 1.0000
C46 C47 1.415(4)
C46 H46A 1.0000
C47 C48 1.414(4)
C47 H47A 1.0000
C48 C49 1.411(4)
C48 H48A 1.0000
C49 H49A 1.0000

loop_
_geom_torsion_atom_site_label_1
_geom_torsion_atom_site_label_2
_geom_torsion_atom_site_label_3
_geom_torsion_atom_site_label_4
_geom_torsion
N1 Li1 O1 C4 83.7(5)
C40 Li1 O1 C4 -95.2(4)
C41 Li1 O1 C4 -65.9(3)
C14 Li1 O1 C4 118.0(3)
C44 Li1 O1 C4 -119.5(2)
Al1 Li1 O1 C4 -75(3)
N1 Li1 O1 C1 -117.8(4)
C40 Li1 O1 C1 63.2(5)
C41 Li1 O1 C1 92.5(3)
C14 Li1 O1 C1 -83.5(3)
C44 Li1 O1 C1 38.9(4)
Al1 Li1 O1 C1 84(3)
C4 O1 C1 C2 19.0(3)
Li1 O1 C1 C2 -141.8(3)
O1 C1 C2 C3 -5.6(3)
C1 C2 C3 C4 -9.2(4)
C1 O1 C4 C3 -25.2(3)
Li1 O1 C4 C3 136.9(3)
C2 C3 C4 O1 21.0(4)
O1 Li1 N1 C10 -57.0(5)
C40 Li1 N1 C10 122.2(2)
C41 Li1 N1 C10 91.4(3)
C14 Li1 N1 C10 -122.4(2)
C44 Li1 N1 C10 147.1(2)
Al1 Li1 N1 C10 120.6(2)
O1 Li1 N1 C14 65.4(5)
C40 Li1 N1 C14 -115.4(2)
C41 Li1 N1 C14 -146.3(2)
C44 Li1 N1 C14 -90.5(2)
Al1 Li1 N1 C14 -117.03(18)
O1 Li1 N1 Al1 -177.6(4)
C40 Li1 N1 Al1 1.59(17)
C41 Li1 N1 Al1 -29.2(2)
C14 Li1 N1 Al1 117.03(18)
C44 Li1 N1 Al1 26.5(2)
C14 N1 C10 C16 -162.1(2)
Al1 N1 C10 C16 52.6(3)
Li1 N1 C10 C16 -48.3(3)
C14 N1 C10 C11 -45.2(3)
Al1 N1 C10 C11 169.4(2)
Li1 N1 C10 C11 68.6(3)
C14 N1 C10 C15 79.2(3)
Al1 N1 C10 C15 -66.2(3)
Li1 N1 C10 C15 -167.0(2)
N1 C10 C11 C12 52.0(3)
C16 C10 C11 C12 169.9(2)
C15 C10 C11 C12 -74.5(3)
C10 C11 C12 C13 -57.2(3)
C11 C12 C13 C14 57.9(3)
C10 N1 C14 C18 161.7(2)
Al1 N1 C14 C18 -52.2(2)
Li1 N1 C14 C18 42.8(3)
C10 N1 C14 C17 -77.8(3)
Al1 N1 C14 C17 68.3(3)
Li1 N1 C14 C17 163.3(2)
C10 N1 C14 C13 45.4(3)
Al1 N1 C14 C13 -168.44(16)
Li1 N1 C14 C13 -73.5(2)
C10 N1 C14 Li1 118.9(3)
Al1 N1 C14 Li1 -95.0(2)
C12 C13 C14 N1 -52.8(3)
C12 C13 C14 C18 -170.7(3)
C12 C13 C14 C17 73.9(3)
C12 C13 C14 Li1 -96.5(3)
O1 Li1 C14 N1 -137.1(3)
C40 Li1 C14 N1 68.8(2)
C41 Li1 C14 N1 48.5(3)
C44 Li1 C14 N1 101.7(2)
Al1 Li1 C14 N1 44.09(15)
O1 Li1 C14 C18 85.1(3)
N1 Li1 C14 C18 -137.9(3)
C40 Li1 C14 C18 -69.1(2)
C41 Li1 C14 C18 -89.4(3)
C44 Li1 C14 C18 -36.2(2)
Al1 Li1 C14 C18 -93.80(16)
O1 Li1 C14 C17 -177.3(5)
N1 Li1 C14 C17 -40.2(5)
C40 Li1 C14 C17 28.6(6)
C41 Li1 C14 C17 8.3(7)
C44 Li1 C14 C17 61.5(6)
Al1 Li1 C14 C17 3.8(5)
O1 Li1 C14 C13 -20.3(3)
N1 Li1 C14 C13 116.7(3)
C40 Li1 C14 C13 -174.4(2)
C41 Li1 C14 C13 165.3(3)
C44 Li1 C14 C13 -141.6(2)
Al1 Li1 C14 C13 160.84(18)
C10 N1 Al1 C20 121.5(2)
C14 N1 Al1 C20 -23.3(2)
Li1 N1 Al1 C20 -125.67(18)
C10 N1 Al1 C30 -7.5(2)
C14 N1 Al1 C30 -152.37(17)
Li1 N1 Al1 C30 105.31(19)
C10 N1 Al1 C40 -114.5(2)
C14 N1 Al1 C40 100.60(18)
Li1 N1 Al1 C40 -1.72(18)
C10 N1 Al1 Li1 -112.8(3)
C14 N1 Al1 Li1 102.3(2)
O1 Li1 Al1 N1 160(3)
C40 Li1 Al1 N1 -177.8(2)
C41 Li1 Al1 N1 151.2(2)
C14 Li1 Al1 N1 -32.02(12)
C44 Li1 Al1 N1 -154.0(2)
O1 Li1 Al1 C20 -115(3)
N1 Li1 Al1 C20 84.6(2)
C40 Li1 Al1 C20 -93.2(2)
C41 Li1 Al1 C20 -124.16(16)
C14 Li1 Al1 C20 52.60(19)
C44 Li1 Al1 C20 -69.34(19)
O1 Li1 Al1 C30 56(3)
N1 Li1 Al1 C30 -103.93(18)
C40 Li1 Al1 C30 78.28(18)
C41 Li1 Al1 C30 47.29(18)
C14 Li1 Al1 C30 -135.95(13)
C44 Li1 Al1 C30 102.11(15)
O1 Li1 Al1 C40 -22(3)
N1 Li1 Al1 C40 177.8(2)
C41 Li1 Al1 C40 -30.99(13)
C14 Li1 Al1 C40 145.77(19)
C44 Li1 Al1 C40 23.83(12)
N1 Al1 C20 C21 173.38(18)
C30 Al1 C20 C21 -50.6(2)
C40 Al1 C20 C21 61.5(2)
Li1 Al1 C20 C21 121.8(2)
Al1 C20 C21 C22 -85.0(3)
Al1 C20 C21 C23 150.7(2)
N1 Al1 C30 C31 64.7(3)
C20 Al1 C30 C31 -68.2(3)
C40 Al1 C30 C31 168.8(2)
Li1 Al1 C30 C31 118.3(3)
Al1 C30 C31 C32 48.7(3)
Al1 C30 C31 C33 172.1(2)
N1 Al1 C40 C44 -89.7(3)
C20 Al1 C40 C44 32.5(3)
C30 Al1 C40 C44 147.2(2)
Li1 Al1 C40 C44 -91.3(3)
N1 Al1 C40 C41 76.8(2)
C20 Al1 C40 C41 -160.9(2)
C30 Al1 C40 C41 -46.2(2)
Li1 Al1 C40 C41 75.3(2)
N1 Al1 C40 Fe1 166.12(19)
C20 Al1 C40 Fe1 -71.7(2)
C30 Al1 C40 Fe1 43.0(2)
Li1 Al1 C40 Fe1 164.5(3)
N1 Al1 C40 Li1 1.58(17)
C20 Al1 C40 Li1 123.79(18)
C30 Al1 C40 Li1 -121.50(18)
O1 Li1 C40 C44 -48.8(4)
N1 Li1 C40 C44 131.9(2)
C41 Li1 C40 C44 -102.4(2)
C14 Li1 C40 C44 101.6(2)
Al1 Li1 C40 C44 133.5(2)
O1 Li1 C40 C41 53.7(4)
N1 Li1 C40 C41 -125.7(2)
C14 Li1 C40 C41 -155.9(2)
C44 Li1 C40 C41 102.4(2)
Al1 Li1 C40 C41 -124.09(19)
O1 Li1 C40 Al1 177.8(3)
N1 Li1 C40 Al1 -1.57(17)
C41 Li1 C40 Al1 124.09(19)
C14 Li1 C40 Al1 -31.85(17)
C44 Li1 C40 Al1 -133.5(2)
O1 Li1 C40 Fe1 14.3(5)
N1 Li1 C40 Fe1 -165.0(2)
C41 Li1 C40 Fe1 -39.4(2)
C14 Li1 C40 Fe1 164.7(2)
C44 Li1 C40 Fe1 63.1(3)
Al1 Li1 C40 Fe1 -163.4(3)
C44 C40 C41 C42 -1.2(3)
Al1 C40 C41 C42 -171.28(18)
Fe1 C40 C41 C42 58.23(19)
Li1 C40 C41 C42 -94.9(2)
C44 C40 C41 Fe1 -59.44(16)
Al1 C40 C41 Fe1 130.49(18)
Li1 C40 C41 Fe1 -153.17(16)
C44 C40 C41 Li1 93.7(2)
Al1 C40 C41 Li1 -76.3(2)
Fe1 C40 C41 Li1 153.17(16)
O1 Li1 C41 C42 -33.1(3)
N1 Li1 C41 C42 167.6(2)
C40 Li1 C41 C42 107.0(3)
C14 Li1 C41 C42 141.9(3)
C44 Li1 C41 C42 66.11(19)
Al1 Li1 C41 C42 146.1(2)
O1 Li1 C41 C40 -140.2(3)
N1 Li1 C41 C40 60.6(2)
C14 Li1 C41 C40 34.8(3)
C44 Li1 C41 C40 -40.92(15)
Al1 Li1 C41 C40 39.08(14)
O1 Li1 C41 Fe1 -107.7(2)
N1 Li1 C41 Fe1 93.0(3)
C40 Li1 C41 Fe1 32.45(19)
C14 Li1 C41 Fe1 67.3(4)
C44 Li1 C41 Fe1 -8.47(16)
Al1 Li1 C41 Fe1 71.53(17)
C40 C41 C42 C43 0.9(3)
Fe1 C41 C42 C43 60.14(19)
Li1 C41 C42 C43 -64.8(3)
C40 C41 C42 Fe1 -59.26(19)
Li1 C41 C42 Fe1 -124.93(18)
C41 C42 C43 C44 -0.1(3)
Fe1 C42 C43 C44 59.49(18)
C41 C42 C43 Fe1 -59.64(18)
C42 C43 C44 C40 -0.6(3)
Fe1 C43 C44 C40 58.36(18)
C42 C43 C44 Fe1 -58.99(19)
C42 C43 C44 Li1 52.2(2)
Fe1 C43 C44 Li1 111.22(15)
C41 C40 C44 C43 1.1(3)
Al1 C40 C44 C43 169.5(2)
Fe1 C40 C44 C43 -57.57(19)
Li1 C40 C44 C43 83.4(2)
C41 C40 C44 Fe1 58.67(17)
Al1 C40 C44 Fe1 -133.0(2)
Li1 C40 C44 Fe1 140.98(18)
C41 C40 C44 Li1 -82.3(2)
Al1 C40 C44 Li1 86.0(3)
Fe1 C40 C44 Li1 -140.98(18)
O1 Li1 C44 C43 32.5(3)
N1 Li1 C44 C43 -163.6(2)
C40 Li1 C44 C43 -110.4(3)
C41 Li1 C44 C43 -63.29(19)
C14 Li1 C44 C43 161.6(2)
Al1 Li1 C44 C43 -144.06(19)
O1 Li1 C44 C40 142.9(3)
N1 Li1 C44 C40 -53.2(3)
C41 Li1 C44 C40 47.15(18)
C14 Li1 C44 C40 -87.9(2)
Al1 Li1 C44 C40 -33.62(17)
O1 Li1 C44 Fe1 103.0(2)
N1 Li1 C44 Fe1 -93.2(2)
C40 Li1 C44 Fe1 -39.95(19)
C41 Li1 C44 Fe1 7.20(14)
C14 Li1 C44 Fe1 -127.87(17)
Al1 Li1 C44 Fe1 -73.57(14)
C40 C41 Fe1 C42 122.2(2)
Li1 C41 Fe1 C42 92.0(2)
C42 C41 Fe1 C43 -38.13(17)
C40 C41 Fe1 C43 84.11(17)
Li1 C41 Fe1 C43 53.89(19)
C42 C41 Fe1 C49 121.80(19)
C40 C41 Fe1 C49 -115.97(17)
Li1 C41 Fe1 C49 -146.2(2)
C42 C41 Fe1 C48 79.4(2)
C40 C41 Fe1 C48 -158.41(16)
Li1 C41 Fe1 C48 171.38(19)
C42 C41 Fe1 C47 46.2(3)
C40 C41 Fe1 C47 168.5(3)
Li1 C41 Fe1 C47 138.3(3)
C42 C41 Fe1 C45 162.32(18)
C40 C41 Fe1 C45 -75.5(2)
Li1 C41 Fe1 C45 -105.7(2)
C42 C41 Fe1 C44 -82.41(18)
C40 C41 Fe1 C44 39.82(15)
Li1 C41 Fe1 C44 9.61(18)
C42 C41 Fe1 C46 -166.4(4)
C40 C41 Fe1 C46 -44.2(5)
Li1 C41 Fe1 C46 -74.4(5)
C42 C41 Fe1 C40 -122.2(2)
Li1 C41 Fe1 C40 -30.21(18)
C43 C42 Fe1 C41 -118.4(2)
C41 C42 Fe1 C43 118.4(2)
C43 C42 Fe1 C49 164.43(16)
C41 C42 Fe1 C49 -77.2(2)
C43 C42 Fe1 C48 124.37(18)
C41 C42 Fe1 C48 -117.21(18)
C43 C42 Fe1 C47 82.8(2)
C41 C42 Fe1 C47 -158.83(18)
C43 C42 Fe1 C45 -170.5(3)
C41 C42 Fe1 C45 -52.1(5)
C43 C42 Fe1 C44 -38.03(16)
C41 C42 Fe1 C44 80.39(18)
C43 C42 Fe1 C46 52.8(4)
C41 C42 Fe1 C46 171.3(3)
C43 C42 Fe1 C40 -81.98(17)
C41 C42 Fe1 C40 36.44(17)
C42 C43 Fe1 C41 38.38(16)
C44 C43 Fe1 C41 -80.57(17)
C44 C43 Fe1 C42 -119.0(2)
C42 C43 Fe1 C49 -42.3(4)
C44 C43 Fe1 C49 -161.2(3)
C42 C43 Fe1 C48 -73.1(2)
C44 C43 Fe1 C48 167.95(16)
C42 C43 Fe1 C47 -114.45(18)
C44 C43 Fe1 C47 126.60(17)
C42 C43 Fe1 C45 172.5(3)
C44 C43 Fe1 C45 53.6(3)
C42 C43 Fe1 C44 119.0(2)
C42 C43 Fe1 C46 -156.42(17)
C44 C43 Fe1 C46 84.63(19)
C42 C43 Fe1 C40 82.80(17)
C44 C43 Fe1 C40 -36.16(15)
C43 C44 Fe1 C41 82.21(17)
C40 C44 Fe1 C41 -40.16(14)
Li1 C44 Fe1 C41 -7.35(14)
C43 C44 Fe1 C42 37.85(15)
C40 C44 Fe1 C42 -84.52(16)
Li1 C44 Fe1 C42 -51.71(15)
C40 C44 Fe1 C43 -122.4(2)
Li1 C44 Fe1 C43 -89.6(2)
C43 C44 Fe1 C49 164.3(3)
C40 C44 Fe1 C49 41.9(4)
Li1 C44 Fe1 C49 74.7(3)
C43 C44 Fe1 C48 -34.6(5)
C40 C44 Fe1 C48 -157.0(4)
Li1 C44 Fe1 C48 -124.2(4)
C43 C44 Fe1 C47 -72.6(2)
C40 C44 Fe1 C47 165.04(16)
Li1 C44 Fe1 C47 -162.15(15)
C43 C44 Fe1 C45 -157.94(16)
C40 C44 Fe1 C45 79.68(18)
Li1 C44 Fe1 C45 112.50(16)
C43 C44 Fe1 C46 -114.94(17)
C40 C44 Fe1 C46 122.68(16)
Li1 C44 Fe1 C46 155.50(15)
C43 C44 Fe1 C40 122.4(2)
Li1 C44 Fe1 C40 32.81(16)
C44 C40 Fe1 C41 115.5(2)
Al1 C40 Fe1 C41 -113.4(3)
Li1 C40 Fe1 C41 42.8(3)
C44 C40 Fe1 C42 79.44(16)
C41 C40 Fe1 C42 -36.10(16)
Al1 C40 Fe1 C42 -149.5(2)
Li1 C40 Fe1 C42 6.7(3)
C44 C40 Fe1 C43 36.04(15)
C41 C40 Fe1 C43 -79.50(16)
Al1 C40 Fe1 C43 167.1(2)
Li1 C40 Fe1 C43 -36.7(3)
C44 C40 Fe1 C49 -162.25(17)
C41 C40 Fe1 C49 82.21(18)
Al1 C40 Fe1 C49 -31.2(3)
Li1 C40 Fe1 C49 125.0(3)
C44 C40 Fe1 C48 163.8(2)
C41 C40 Fe1 C48 48.3(3)
Al1 C40 Fe1 C48 -65.1(4)
Li1 C40 Fe1 C48 91.1(4)
C44 C40 Fe1 C47 -46.6(4)
C41 C40 Fe1 C47 -162.2(4)
Al1 C40 Fe1 C47 84.5(5)
Li1 C40 Fe1 C47 -119.3(4)
C44 C40 Fe1 C45 -119.60(17)
C41 C40 Fe1 C45 124.86(17)
Al1 C40 Fe1 C45 11.5(2)
Li1 C40 Fe1 C45 167.7(3)
C41 C40 Fe1 C44 -115.5(2)
Al1 C40 Fe1 C44 131.1(3)
Li1 C40 Fe1 C44 -72.7(3)
C44 C40 Fe1 C46 -78.39(19)
C41 C40 Fe1 C46 166.08(16)
Al1 C40 Fe1 C46 52.7(3)
Li1 C40 Fe1 C46 -151.1(3)
C41 Fe1 C45 C49 -72.9(2)
C42 Fe1 C45 C49 -32.9(5)
C43 Fe1 C45 C49 163.0(3)
C48 Fe1 C45 C49 37.91(17)
C47 Fe1 C45 C49 81.92(19)
C44 Fe1 C45 C49 -158.10(16)
C46 Fe1 C45 C49 120.0(3)
C40 Fe1 C45 C49 -115.25(18)
C41 Fe1 C45 C46 167.10(18)
C42 Fe1 C45 C46 -152.9(3)
C43 Fe1 C45 C46 43.0(4)
C49 Fe1 C45 C46 -120.0(3)
C48 Fe1 C45 C46 -82.11(19)
C47 Fe1 C45 C46 -38.10(18)
C44 Fe1 C45 C46 81.9(2)
C40 Fe1 C45 C46 124.73(19)
C49 C45 C46 C47 0.6(3)
Fe1 C45 C46 C47 59.49(19)
C49 C45 C46 Fe1 -58.9(2)
C41 Fe1 C46 C45 -40.1(5)
C42 Fe1 C46 C45 160.8(3)
C43 Fe1 C46 C45 -161.83(18)
C49 Fe1 C46 C45 37.20(17)
C48 Fe1 C46 C45 81.0(2)
C47 Fe1 C46 C45 118.5(3)
C44 Fe1 C46 C45 -117.98(19)
C40 Fe1 C46 C45 -74.9(2)
C41 Fe1 C46 C47 -158.6(4)
C42 Fe1 C46 C47 42.3(4)
C43 Fe1 C46 C47 79.7(2)
C49 Fe1 C46 C47 -81.3(2)
C48 Fe1 C46 C47 -37.56(18)
C45 Fe1 C46 C47 -118.5(3)
C44 Fe1 C46 C47 123.50(19)
C40 Fe1 C46 C47 166.61(18)
C45 C46 C47 C48 -0.3(3)
Fe1 C46 C47 C48 59.3(2)
C45 C46 C47 Fe1 -59.62(19)
C41 Fe1 C47 C48 47.1(4)
C42 Fe1 C47 C48 79.8(2)
C43 Fe1 C47 C48 122.38(19)
C49 Fe1 C47 C48 -37.71(18)
C45 Fe1 C47 C48 -81.5(2)
C44 Fe1 C47 C48 163.18(17)
C46 Fe1 C47 C48 -119.5(3)
C40 Fe1 C47 C48 -160.4(3)
C41 Fe1 C47 C46 166.6(2)
C42 Fe1 C47 C46 -160.72(18)
C43 Fe1 C47 C46 -118.13(19)
C49 Fe1 C47 C46 81.79(19)
C48 Fe1 C47 C46 119.5(3)
C45 Fe1 C47 C46 37.99(18)
C44 Fe1 C47 C46 -77.3(2)
C40 Fe1 C47 C46 -40.9(5)
C46 C47 C48 C49 0.0(3)
Fe1 C47 C48 C49 59.5(2)
C46 C47 C48 Fe1 -59.5(2)
C41 Fe1 C48 C49 82.5(2)
C42 Fe1 C48 C49 124.48(19)
C43 Fe1 C48 C49 164.81(18)
C47 Fe1 C48 C49 -119.1(3)
C45 Fe1 C48 C49 -37.85(17)
C44 Fe1 C48 C49 -168.6(3)
C46 Fe1 C48 C49 -81.58(19)
C40 Fe1 C48 C49 48.1(3)
C41 Fe1 C48 C47 -158.39(17)
C42 Fe1 C48 C47 -116.43(19)
C43 Fe1 C48 C47 -76.1(2)
C49 Fe1 C48 C47 119.1(3)
C45 Fe1 C48 C47 81.24(19)
C44 Fe1 C48 C47 -49.6(5)
C46 Fe1 C48 C47 37.51(17)
C40 Fe1 C48 C47 167.1(2)
C46 C45 C49 C48 -0.6(3)
Fe1 C45 C49 C48 -59.7(2)
C46 C45 C49 Fe1 59.1(2)
C47 C48 C49 C45 0.4(3)
Fe1 C48 C49 C45 59.8(2)
C47 C48 C49 Fe1 -59.5(2)
C41 Fe1 C49 C45 126.24(17)
C42 Fe1 C49 C45 168.33(16)
C43 Fe1 C49 C45 -159.8(3)
C48 Fe1 C49 C45 -118.8(3)
C47 Fe1 C49 C45 -81.01(18)
C44 Fe1 C49 C45 52.4(4)
C46 Fe1 C49 C45 -37.18(16)
C40 Fe1 C49 C45 82.87(19)
C41 Fe1 C49 C48 -114.95(19)
C42 Fe1 C49 C48 -72.9(2)
C43 Fe1 C49 C48 -41.0(4)
C47 Fe1 C49 C48 37.80(18)
C45 Fe1 C49 C48 118.8(3)
C44 Fe1 C49 C48 171.2(3)
C46 Fe1 C49 C48 81.62(19)
C40 Fe1 C49 C48 -158.32(17)
